data_2311193
loop_
_publ_author_name
'Akkurt, Mehmet'
'Mohamed, Shaaban K.'
'Kennedy, Alan R.'
'Abdelhamid, Antar A.'
'Miller, Gary J.'
'Albayati, Mustafa R.'

_publ_section_title
;
 12-(2-Hy-droxy-6-oxo-cyclo-hex-1-en-yl)-9,10-di-hydro-8H-benzo[a]xanthen-11(12H)-one.
;
_journal_coeditor_code SJ5351
_journal_issue 'Pt 10'
_journal_name_full 'Acta crystallographica. Section E, Structure reports online'
_journal_page_first o1558
_journal_page_last 9
_journal_paper_doi 10.1107/S1600536813025324
_journal_volume 69
_journal_year 2013
_chemical_formula_iupac 'C23 H20 O4'
_chemical_formula_moiety 'C23 H20 O4'
_chemical_formula_sum 'C23 H20 O4'
_chemical_formula_weight 360.41
_chemical_name_systematic
12-(2-Hydroxy-6-oxocyclohex-1-enyl)-9,10-dihydro-8<i>H</i>-benzo[<i>a</i>]xanthen-11(12<i>H</i>)-one
_space_group_IT_number 61
_space_group_name_Hall '-P 2ac 2ab'
_space_group_name_H-M_alt 'P b c a'
_symmetry_cell_setting orthorhombic
_symmetry_space_group_name_Hall '-P 2ac 2ab'
_symmetry_space_group_name_H-M 'P b c a'
_atom_sites_solution_hydrogens geom
_atom_sites_solution_primary direct
_atom_sites_solution_secondary difmap
_audit_creation_method 'PLATON <TABLE ACC> option'
_cell_angle_alpha 90
_cell_angle_beta 90
_cell_angle_gamma 90
_cell_formula_units_Z 8
_cell_length_a 14.2855(15)
_cell_length_b 13.7461(12)
_cell_length_c 18.400(2)
_cell_measurement_reflns_used 3838
_cell_measurement_temperature 123
_cell_measurement_theta_max 29.46
_cell_measurement_theta_min 2.96
_cell_volume 3613.2(6)
_computing_cell_refinement 'CrysAlis PRO (Oxford Diffraction, 2010)'
_computing_data_collection 'CrysAlis PRO (Oxford Diffraction, 2010)'
_computing_data_reduction 'CrysAlis PRO (Oxford Diffraction, 2010)'
_computing_molecular_graphics 'ORTEP-3 for Windows (Farrugia, 2012)'
_computing_publication_material 'WinGX (Farrugia, 2012) and PLATON (Spek, 2009)'
_computing_structure_refinement 'SHELXL-97 (Sheldrick, 2008)'
_computing_structure_solution 'SHELXS-97 (Sheldrick, 2008)'
_diffrn_ambient_temperature 123.3
_diffrn_detector_area_resol_mean 16.0727
_diffrn_measured_fraction_theta_full 0.998
_diffrn_measured_fraction_theta_max 0.900
_diffrn_measurement_device_type 'Oxford Diffraction Xcalibur, Eos'
_diffrn_measurement_method '\w scans'
_diffrn_radiation_monochromator graphite
_diffrn_radiation_type 'Mo K\a'
_diffrn_radiation_wavelength 0.7107
_diffrn_reflns_av_R_equivalents 0.0424
_diffrn_reflns_av_sigmaI/netI 0.0416
_diffrn_reflns_limit_h_max 18
_diffrn_reflns_limit_h_min -18
_diffrn_reflns_limit_k_max 17
_diffrn_reflns_limit_k_min -17
_diffrn_reflns_limit_l_max 25
_diffrn_reflns_limit_l_min -16
_diffrn_reflns_number 17944
_diffrn_reflns_reduction_process
;
;
_diffrn_reflns_theta_full 27.00
_diffrn_reflns_theta_max 29.53
_diffrn_reflns_theta_min 2.96
_exptl_absorpt_coefficient_mu 0.090
_exptl_absorpt_correction_T_max 1.000
_exptl_absorpt_correction_T_min 0.994
_exptl_absorpt_correction_type multi-scan
_exptl_absorpt_process_details
;
(CrysAlis PRO; Oxford Diffraction, 2010)
;
_exptl_crystal_colour colourless
_exptl_crystal_density_diffrn 1.325
_exptl_crystal_density_method 'Not Measured'
_exptl_crystal_description block
_exptl_crystal_F_000 1520
_exptl_crystal_size_max 0.200
_exptl_crystal_size_mid 0.180
_exptl_crystal_size_min 0.160
_refine_diff_density_max 0.403
_refine_diff_density_min -0.245
_refine_ls_extinction_method none
_refine_ls_goodness_of_fit_ref 1.037
_refine_ls_hydrogen_treatment mixed
_refine_ls_matrix_type full
_refine_ls_number_parameters 258
_refine_ls_number_reflns 4541
_refine_ls_number_restraints 8
_refine_ls_restrained_S_all 1.036
_refine_ls_R_factor_all 0.0752
_refine_ls_R_factor_gt 0.0511
_refine_ls_shift/su_max 0.001
_refine_ls_shift/su_mean 0.000
_refine_ls_structure_factor_coef Fsqd
_refine_ls_weighting_details 'calc w=1/[\s^2^(Fo^2^)+(0.0370P)^2^+1.8151P] where P=(Fo^2^+2Fc^2^)/3'
_refine_ls_weighting_scheme calc
_refine_ls_wR_factor_gt 0.1020
_refine_ls_wR_factor_ref 0.1142
_reflns_number_gt 3366
_reflns_number_total 4541
_reflns_threshold_expression I>2\s(I)
_cod_data_source_file sj5351sup1.cif
_cod_data_source_block I
_cod_database_code 2311193

loop_
_symmetry_equiv_pos_site_id
_symmetry_equiv_pos_as_xyz
1 x,y,z
2 1/2-x,-y,1/2+z
3 1/2+x,1/2-y,-z
4 -x,1/2+y,1/2-z
5 -x,-y,-z
6 1/2+x,y,1/2-z
7 1/2-x,1/2+y,z
8 x,1/2-y,1/2+z

loop_
_atom_site_aniso_label
_atom_site_aniso_U_11
_atom_site_aniso_U_22
_atom_site_aniso_U_33
_atom_site_aniso_U_12
_atom_site_aniso_U_13
_atom_site_aniso_U_23
O1 0.0271(6) 0.0151(5) 0.0274(6) 0.0044(4) -0.0008(5) 0.0007(4)
O2 0.0325(7) 0.0199(6) 0.0284(6) -0.0053(5) 0.0035(5) 0.0024(5)
O3 0.0248(6) 0.0096(5) 0.0392(7) 0.0003(4) -0.0094(5) -0.0003(4)
O4 0.0222(6) 0.0106(5) 0.0290(6) -0.0015(4) 0.0001(5) 0.0000(4)
C1 0.0156(7) 0.0143(7) 0.0212(8) -0.0028(6) -0.0029(6) 0.0018(6)
C2 0.0161(7) 0.0197(7) 0.0213(8) -0.0045(6) -0.0029(6) 0.0004(6)
C3 0.0208(8) 0.0196(7) 0.0220(8) -0.0029(6) -0.0009(7) -0.0006(6)
C4 0.0242(9) 0.0240(8) 0.0295(9) -0.0024(7) 0.0017(7) -0.0052(7)
C5 0.0264(9) 0.0385(10) 0.0219(8) -0.0062(7) 0.0028(7) -0.0075(7)
C6 0.0267(9) 0.0370(9) 0.0201(8) -0.0090(7) -0.0026(7) 0.0037(7)
C7 0.0213(8) 0.0263(8) 0.0222(8) -0.0070(6) -0.0033(7) 0.0027(7)
C8 0.0309(10) 0.0265(8) 0.0251(9) -0.0054(7) -0.0053(8) 0.0098(7)
C9 0.0290(9) 0.0170(7) 0.0333(10) -0.0004(6) -0.0064(8) 0.0069(7)
C10 0.0197(8) 0.0173(7) 0.0249(8) -0.0014(6) -0.0026(7) 0.0000(6)
C11 0.0158(7) 0.0105(6) 0.0186(7) -0.0009(5) -0.0010(6) -0.0002(5)
C12 0.0129(7) 0.0171(7) 0.0220(8) -0.0009(6) -0.0013(6) -0.0028(6)
C13 0.0168(8) 0.0231(8) 0.0236(8) -0.0040(6) -0.0013(7) -0.0018(6)
C14 0.0263(10) 0.0400(10) 0.0326(10) 0.0039(8) 0.0110(8) 0.0010(8)
C15 0.0332(11) 0.0389(10) 0.0390(11) 0.0124(8) 0.0068(9) -0.0085(8)
C16 0.0237(9) 0.0242(8) 0.0386(10) 0.0067(7) 0.0018(8) -0.0061(7)
C17 0.0161(8) 0.0192(7) 0.0261(8) 0.0008(6) -0.0027(7) -0.0023(6)
C18 0.0147(7) 0.0138(6) 0.0150(7) 0.0005(5) 0.0004(6) -0.0003(5)
C19 0.0189(8) 0.0137(7) 0.0213(8) 0.0003(6) -0.0010(6) -0.0011(6)
C20B 0.0199(13) 0.0172(8) 0.025(3) 0.0027(9) -0.0037(16) 0.0015(15)
C21B 0.0171(12) 0.0240(11) 0.0297(13) 0.0017(9) -0.0052(11) -0.0040(12)
C22B 0.0152(11) 0.0190(9) 0.030(3) -0.0042(9) 0.0005(15) -0.0012(14)
C23 0.0166(7) 0.0153(7) 0.0161(7) -0.0005(5) 0.0026(6) -0.0006(6)
C22A 0.0152(11) 0.0190(9) 0.030(3) -0.0042(9) 0.0005(15) -0.0012(14)
C20A 0.0199(13) 0.0172(8) 0.025(3) 0.0027(9) -0.0037(16) 0.0015(15)
C21A 0.0171(12) 0.0240(11) 0.0297(13) 0.0017(9) -0.0052(11) -0.0040(12)

loop_
_atom_site_type_symbol
_atom_site_label
_atom_site_fract_x
_atom_site_fract_y
_atom_site_fract_z
_atom_site_U_iso_or_equiv
_atom_site_thermal_displace_type
_atom_site_calc_flag
_atom_site_refinement_flags
_atom_site_occupancy
_atom_site_disorder_assembly
_atom_site_disorder_group
O O1 0.03562(8) 0.89828(7) 0.24583(6) 0.0232(3) Uani d . 1.000 . .
O O2 0.02801(9) 0.61517(8) 0.38998(6) 0.0269(4) Uani d . 1.000 . .
O O3 0.18481(8) 0.51704(7) 0.29379(7) 0.0245(3) Uani d . 1.000 A .
O O4 0.22989(8) 0.85224(7) 0.30414(6) 0.0206(3) Uani d . 1.000 A .
C C1 0.11053(11) 0.75665(10) 0.19287(8) 0.0170(4) Uani d . 1.000 . .
C C2 0.14830(11) 0.71387(10) 0.12835(8) 0.0190(4) Uani d . 1.000 . .
C C3 0.18506(11) 0.61770(11) 0.12698(9) 0.0208(4) Uani d . 1.000 . .
C C4 0.21973(12) 0.57841(12) 0.06413(9) 0.0259(5) Uani d . 1.000 . .
C C5 0.21989(12) 0.63171(13) -0.00100(9) 0.0289(5) Uani d . 1.000 . .
C C6 0.18492(12) 0.72413(12) -0.00158(9) 0.0279(5) Uani d . 1.000 . .
C C7 0.14894(12) 0.76802(11) 0.06208(9) 0.0233(5) Uani d . 1.000 . .
C C8 0.11215(13) 0.86400(11) 0.06150(9) 0.0275(5) Uani d . 1.000 . .
C C9 0.07720(12) 0.90419(11) 0.12294(9) 0.0264(5) Uani d . 1.000 . .
C C10 0.07683(11) 0.84974(11) 0.18784(9) 0.0206(4) Uani d . 1.000 . .
C C11 0.10633(10) 0.70142(9) 0.26465(8) 0.0150(4) Uani d . 1.000 . .
C C12 0.04078(10) 0.75335(10) 0.31646(8) 0.0173(4) Uani d . 1.000 . .
C C13 0.00454(11) 0.69966(11) 0.37919(9) 0.0212(5) Uani d . 1.000 . .
C C14 -0.06429(13) 0.75053(13) 0.42855(10) 0.0330(6) Uani d . 1.000 . .
C C15 -0.04989(15) 0.86009(13) 0.43098(11) 0.0370(6) Uani d . 1.000 . .
C C16 -0.05019(13) 0.90186(12) 0.35487(10) 0.0288(5) Uani d . 1.000 . .
C C17 0.01241(11) 0.84547(11) 0.30557(9) 0.0205(4) Uani d . 1.000 . .
C C18 0.20297(10) 0.68519(10) 0.29769(8) 0.0145(4) Uani d . 1.000 A .
C C19 0.23694(11) 0.59364(10) 0.31102(8) 0.0180(4) Uani d D 1.000 . .
C C20B 0.3353(4) 0.5759(6) 0.3367(5) 0.0207(11) Uani d DP 0.570(3) A 2
C C21B 0.3740(2) 0.66151(19) 0.37967(17) 0.0236(7) Uani d DP 0.570(3) A 2
C C22B 0.3603(5) 0.7555(5) 0.3376(5) 0.0214(11) Uani d DP 0.570(3) A 2
C C23 0.26030(11) 0.76828(10) 0.31416(8) 0.0160(4) Uani d D 1.000 . .
C C22A 0.3539(7) 0.7519(7) 0.3496(7) 0.0214(11) Uani d DP 0.430(3) A 1
C C20A 0.3268(6) 0.5728(8) 0.3504(7) 0.0207(11) Uani d DP 0.430(3) A 1
C C21A 0.3963(3) 0.6529(3) 0.3323(2) 0.0236(7) Uani d DP 0.430(3) A 1
H H3A 0.18560 0.58020 0.17030 0.0250 Uiso c R 1.000 . .
H H6 0.18470 0.75980 -0.04580 0.0330 Uiso c R 1.000 . .
H H4 0.24410 0.51410 0.06460 0.0310 Uiso c R 1.000 . .
H H5 0.24410 0.60370 -0.04430 0.0350 Uiso c R 1.000 . .
H H3 0.2178(17) 0.4587(17) 0.3029(12) 0.060(7) Uiso d . 1.000 . .
H H14A -0.05800 0.72400 0.47830 0.0400 Uiso c R 1.000 . .
H H14B -0.12870 0.73660 0.41160 0.0400 Uiso c R 1.000 . .
H H15A -0.10050 0.89050 0.45990 0.0440 Uiso c R 1.000 . .
H H15B 0.01050 0.87490 0.45490 0.0440 Uiso c R 1.000 . .
H H16A -0.11480 0.90080 0.33540 0.0350 Uiso c R 1.000 . .
H H16B -0.02910 0.97040 0.35650 0.0350 Uiso c R 1.000 . .
H H20C 0.37600 0.56360 0.29420 0.0250 Uiso c RP 0.570(3) A 2
H H20D 0.33630 0.51700 0.36770 0.0250 Uiso c RP 0.570(3) A 2
H H21C 0.34160 0.66600 0.42710 0.0280 Uiso c RP 0.570(3) A 2
H H21D 0.44160 0.65130 0.38910 0.0280 Uiso c RP 0.570(3) A 2
H H22C 0.37900 0.81120 0.36840 0.0260 Uiso c RP 0.570(3) A 2
H H22D 0.40120 0.75510 0.29410 0.0260 Uiso c RP 0.570(3) A 2
H H8 0.11210 0.90030 0.01760 0.0330 Uiso c R 1.000 . .
H H9 0.05310 0.96860 0.12230 0.0320 Uiso c R 1.000 . .
H H11 0.07880 0.63600 0.25440 0.0180 Uiso c R 1.000 . .
H H20A 0.35200 0.50900 0.33500 0.0250 Uiso c RP 0.430(3) A 1
H H20B 0.31560 0.57080 0.40350 0.0250 Uiso c RP 0.430(3) A 1
H H21A 0.41270 0.64980 0.28010 0.0280 Uiso c RP 0.430(3) A 1
H H21B 0.45420 0.64360 0.36100 0.0280 Uiso c RP 0.430(3) A 1
H H22A 0.34670 0.75800 0.40290 0.0260 Uiso c RP 0.430(3) A 1
H H22B 0.39770 0.80330 0.33340 0.0260 Uiso c RP 0.430(3) A 1

loop_
_atom_type_symbol
_atom_type_description
_atom_type_scat_dispersion_real
_atom_type_scat_dispersion_imag
_atom_type_scat_source
C C 0.0033 0.0016 ' International Tables Vol C Tables 4.2.6.8 and 6.1.1.4'
H H 0.0000 0.0000 ' International Tables Vol C Tables 4.2.6.8 and 6.1.1.4'
O O 0.0106 0.0060 ' International Tables Vol C Tables 4.2.6.8 and 6.1.1.4'

loop_
_geom_angle_atom_site_label_1
_geom_angle_atom_site_label_2
_geom_angle_atom_site_label_3
_geom_angle
_geom_angle_publ_flag
C10 O1 C17 117.92(11) no
C19 O3 H3 110.5(14) no
C2 C1 C11 121.94(12) no
C10 C1 C11 120.64(13) no
C2 C1 C10 117.41(13) no
C1 C2 C7 119.77(13) no
C3 C2 C7 117.82(14) no
C1 C2 C3 122.41(13) no
C2 C3 C4 121.00(15) no
C3 C4 C5 121.03(15) no
C4 C5 C6 119.44(15) no
C5 C6 C7 121.57(15) no
C2 C7 C6 119.14(14) no
C6 C7 C8 121.64(15) no
C2 C7 C8 119.21(14) no
C7 C8 C9 120.62(15) no
C8 C9 C10 119.49(14) no
O1 C10 C9 113.41(13) no
C1 C10 C9 123.49(15) no
O1 C10 C1 123.06(14) no
C1 C11 C18 112.50(12) no
C12 C11 C18 112.19(12) no
C1 C11 C12 109.56(11) no
C11 C12 C17 122.43(13) no
C13 C12 C17 119.04(14) no
C11 C12 C13 118.49(12) no
O2 C13 C14 121.31(15) no
C12 C13 C14 118.09(13) no
O2 C13 C12 120.58(14) no
C13 C14 C15 112.84(15) no
C14 C15 C16 110.37(15) no
C15 C16 C17 111.34(15) no
O1 C17 C16 111.15(13) no
C12 C17 C16 125.43(15) no
O1 C17 C12 123.39(14) no
C11 C18 C19 121.74(13) no
C19 C18 C23 119.33(13) no
C11 C18 C23 118.92(12) no
O3 C19 C18 119.12(14) no
O3 C19 C20A 116.3(4) no
C18 C19 C20B 122.4(3) no
C18 C19 C20A 124.3(4) no
O3 C19 C20B 118.1(3) no
C19 C20A C21A 108.3(7) no
C19 C20B C21B 112.2(5) no
C20A C21A C22A 110.0(6) no
C20B C21B C22B 110.3(5) no
C21A C22A C23 113.4(7) no
C21B C22B C23 111.6(5) no
C18 C23 C22A 118.6(4) no
O4 C23 C22A 120.8(4) no
C18 C23 C22B 120.6(3) no
O4 C23 C18 120.38(14) no
O4 C23 C22B 118.8(3) no
C2 C3 H3A 120.00 no
C4 C3 H3A 119.00 no
C3 C4 H4 119.00 no
C5 C4 H4 120.00 no
C4 C5 H5 120.00 no
C6 C5 H5 120.00 no
C5 C6 H6 119.00 no
C7 C6 H6 119.00 no
C7 C8 H8 120.00 no
C9 C8 H8 120.00 no
C8 C9 H9 120.00 no
C10 C9 H9 120.00 no
C1 C11 H11 107.00 no
C12 C11 H11 107.00 no
C18 C11 H11 107.00 no
C13 C14 H14A 109.00 no
C13 C14 H14B 109.00 no
C15 C14 H14A 109.00 no
C15 C14 H14B 109.00 no
H14A C14 H14B 108.00 no
C14 C15 H15A 110.00 no
C14 C15 H15B 110.00 no
C16 C15 H15A 110.00 no
C16 C15 H15B 110.00 no
H15A C15 H15B 108.00 no
C15 C16 H16A 109.00 no
C15 C16 H16B 109.00 no
C17 C16 H16A 109.00 no
C17 C16 H16B 109.00 no
H16A C16 H16B 108.00 no
C19 C20A H20A 110.00 no
C19 C20A H20B 110.00 no
C21A C20A H20A 110.00 no
C21A C20A H20B 110.00 no
H20A C20A H20B 108.00 no
H20C C20B H20D 108.00 no
C19 C20B H20D 109.00 no
C21B C20B H20C 109.00 no
C19 C20B H20C 109.00 no
C21B C20B H20D 109.00 no
C20A C21A H21B 110.00 no
C22A C21A H21A 110.00 no
C20A C21A H21A 110.00 no
H21A C21A H21B 108.00 no
C22A C21A H21B 110.00 no
C20B C21B H21D 110.00 no
C20B C21B H21C 110.00 no
H21C C21B H21D 108.00 no
C22B C21B H21C 110.00 no
C22B C21B H21D 110.00 no
C23 C22A H22B 109.00 no
H22A C22A H22B 108.00 no
C21A C22A H22A 109.00 no
C21A C22A H22B 109.00 no
C23 C22A H22A 109.00 no
C21B C22B H22C 109.00 no
C21B C22B H22D 109.00 no
C23 C22B H22C 109.00 no
C23 C22B H22D 109.00 no
H22C C22B H22D 108.00 no

loop_
_geom_bond_atom_site_label_1
_geom_bond_atom_site_label_2
_geom_bond_distance
_geom_bond_publ_flag
O1 C10 1.3894(19) no
O1 C17 1.3584(19) no
O2 C13 1.2250(19) no
O3 C19 1.3281(18) no
O4 C23 1.2469(17) no
O3 H3 0.95(2) no
C1 C10 1.370(2) no
C1 C11 1.525(2) no
C1 C2 1.431(2) no
C2 C3 1.423(2) no
C2 C7 1.429(2) no
C3 C4 1.369(2) no
C4 C5 1.405(2) no
C5 C6 1.365(2) no
C6 C7 1.414(2) no
C7 C8 1.420(2) no
C8 C9 1.354(2) no
C9 C10 1.409(2) no
C11 C18 1.525(2) no
C11 C12 1.515(2) no
C12 C13 1.465(2) no
C12 C17 1.345(2) no
C13 C14 1.510(2) no
C14 C15 1.521(3) no
C15 C16 1.514(3) no
C16 C17 1.491(2) no
C18 C23 1.438(2) no
C18 C19 1.371(2) no
C19 C20B 1.502(6) no
C19 C20A 1.502(10) no
C20A C21A 1.520(11) no
C20B C21B 1.522(9) no
C21A C22A 1.523(11) no
C21B C22B 1.519(8) no
C22A C23 1.505(11) no
C22B C23 1.503(8) no
C3 H3A 0.9500 no
C4 H4 0.9500 no
C5 H5 0.9500 no
C6 H6 0.9500 no
C8 H8 0.9500 no
C9 H9 0.9500 no
C11 H11 1.0000 no
C14 H14A 0.9900 no
C14 H14B 0.9900 no
C15 H15A 0.9900 no
C15 H15B 0.9900 no
C16 H16A 0.9900 no
C16 H16B 0.9900 no
C20A H20B 0.9900 no
C20A H20A 0.9900 no
C20B H20D 0.9900 no
C20B H20C 0.9900 no
C21A H21B 0.9900 no
C21A H21A 0.9900 no
C21B H21D 0.9900 no
C21B H21C 0.9900 no
C22A H22B 0.9900 no
C22A H22A 0.9900 no
C22B H22D 0.9900 no
C22B H22C 0.9900 no

loop_
_geom_hbond_atom_site_label_D
_geom_hbond_atom_site_label_H
_geom_hbond_atom_site_label_A
_geom_hbond_site_symmetry_A
_geom_hbond_distance_DH
_geom_hbond_distance_HA
_geom_hbond_distance_DA
_geom_hbond_angle_DHA
_geom_hbond_publ_flag
O3 H3 O4 7_545 0.95(2) 1.64(2) 2.5793(15) 170(2) yes
C3 H3A O3 . 0.95 2.43 3.367(2) 168 yes
C9 H9 O2 4_555 0.95 2.34 3.275(2) 170 yes
C11 H11 O3 . 1.00 2.34 2.8228(17) 108 no
C14 H14B Cg3 6_455 0.99 2.85 3.750(2) 152 yes

loop_
_geom_torsion_atom_site_label_1
_geom_torsion_atom_site_label_2
_geom_torsion_atom_site_label_3
_geom_torsion_atom_site_label_4
_geom_torsion
_geom_torsion_publ_flag
C17 O1 C10 C1 -12.4(2) no
C17 O1 C10 C9 165.31(14) no
C10 O1 C17 C12 11.4(2) no
C10 O1 C17 C16 -166.72(13) no
C10 C1 C2 C3 -179.85(14) no
C10 C1 C2 C7 -0.5(2) no
C11 C1 C2 C3 -0.6(2) no
C11 C1 C2 C7 178.76(14) no
C2 C1 C10 O1 177.82(14) no
C2 C1 C10 C9 0.4(2) no
C11 C1 C10 O1 -1.5(2) no
C11 C1 C10 C9 -178.93(15) no
C2 C1 C11 C12 -164.88(14) no
C2 C1 C11 C18 69.61(17) no
C10 C1 C11 C12 14.38(19) no
C10 C1 C11 C18 -111.14(16) no
C1 C2 C3 C4 179.23(15) no
C7 C2 C3 C4 -0.1(2) no
C1 C2 C7 C6 -178.84(15) no
C1 C2 C7 C8 0.2(2) no
C3 C2 C7 C6 0.5(2) no
C3 C2 C7 C8 179.57(15) no
C2 C3 C4 C5 -0.2(2) no
C3 C4 C5 C6 0.0(3) no
C4 C5 C6 C7 0.4(3) no
C5 C6 C7 C2 -0.7(3) no
C5 C6 C7 C8 -179.71(17) no
C2 C7 C8 C9 0.3(3) no
C6 C7 C8 C9 179.32(17) no
C7 C8 C9 C10 -0.5(3) no
C8 C9 C10 O1 -177.54(15) no
C8 C9 C10 C1 0.1(3) no
C1 C11 C12 C13 162.05(13) no
C1 C11 C12 C17 -15.67(19) no
C18 C11 C12 C13 -72.26(16) no
C18 C11 C12 C17 110.02(16) no
C1 C11 C18 C19 -120.34(15) no
C1 C11 C18 C23 58.68(17) no
C12 C11 C18 C19 115.59(15) no
C12 C11 C18 C23 -65.40(17) no
C11 C12 C13 O2 1.1(2) no
C11 C12 C13 C14 -177.18(14) no
C17 C12 C13 O2 178.93(15) no
C17 C12 C13 C14 0.6(2) no
C11 C12 C17 O1 3.6(2) no
C11 C12 C17 C16 -178.61(15) no
C13 C12 C17 O1 -174.15(14) no
C13 C12 C17 C16 3.7(2) no
O2 C13 C14 C15 152.03(16) no
C12 C13 C14 C15 -29.7(2) no
C13 C14 C15 C16 53.5(2) no
C14 C15 C16 C17 -48.5(2) no
C15 C16 C17 O1 -160.62(14) no
C15 C16 C17 C12 21.3(2) no
C11 C18 C19 O3 0.9(2) no
C11 C18 C19 C20B 173.9(4) no
C23 C18 C19 O3 -178.09(14) no
C23 C18 C19 C20B -5.1(5) no
C11 C18 C23 O4 2.7(2) no
C11 C18 C23 C22B -172.0(4) no
C19 C18 C23 O4 -178.22(14) no
C19 C18 C23 C22B 7.0(4) no
O3 C19 C20B C21B -159.1(4) no
C18 C19 C20B C21B 27.9(7) no
C19 C20B C21B C22B -50.8(7) no
C20B C21B C22B C23 52.4(6) no
C21B C22B C23 O4 153.7(4) no
C21B C22B C23 C18 -31.5(7) no
